data_4348995
loop_
_publ_author_name
'Rota Martir, Diego'
'Bansal, Ashu K.'
'Di Mascio, Vincent'
'Cordes, David B.'
'Henwood, Adam F.'
'Slawin, Alexandra M. Z.'
'Kamer, Paul C. J.'
'Mart\'inez-Sarti, Laura'
'Perteg\'as, Antonio'
'Bolink, Henk J.'
'Samuel, Ifor D. W.'
'Zysman-Colman, Eli'

_publ_section_title
;
 Enhancing the photoluminescence quantum yields of blue-emitting cationic
 iridium(iii) complexes bearing bisphosphine ligands
;
_journal_issue 2
_journal_name_full 'Inorganic Chemistry Frontiers'
_journal_page_first 218
_journal_paper_doi 10.1039/C5QI00177C
_journal_volume 3
_journal_year 2016
_chemical_formula_moiety '2(C61 H48 Ir N2 O P2), 2(F6 P), C H2 Cl2, H2 O'
_chemical_formula_sum 'C123 H100 Cl2 F12 Ir2 N4 O3 P6'
_chemical_formula_weight 2551.34
_space_group_crystal_system triclinic
_space_group_IT_number 2
_space_group_name_Hall '-P 1'
_space_group_name_H-M_alt 'P -1'
_atom_sites_solution_hydrogens geom
_atom_sites_solution_primary direct
_atom_sites_solution_secondary difmap
_audit_creation_date 2015-04-24
_audit_creation_method 'by CrystalStructure 4.1'
_audit_update_record
;
2015-09-09 deposited with the CCDC.
2015-10-29 downloaded from the CCDC.
;
_cell_angle_alpha 111.629(3)
_cell_angle_beta 90.278(3)
_cell_angle_gamma 94.509(4)
_cell_formula_units_Z 2
_cell_length_a 11.0741(14)
_cell_length_b 21.917(3)
_cell_length_c 23.797(3)
_cell_measurement_reflns_used 13872
_cell_measurement_temperature 173
_cell_measurement_theta_max 25.40
_cell_measurement_theta_min 1.70
_cell_volume 5348.9(12)
_computing_cell_refinement 'CrystalClear-SM Expert 2.1 b32'
_computing_data_collection 'CrystalClear-SM Expert 2.1 b32 (Rigaku, 2014)'
_computing_data_reduction 'CrystalClear-SM Expert 2.1 b32'
_computing_molecular_graphics 'CrystalStructure 4.1'
_computing_publication_material 'CrystalStructure 4.1 (Rigaku, 2014)'
_computing_structure_refinement 'SHELXL2013 (Sheldrick, 2008)'
_computing_structure_solution 'DIRDIF99-PATTY (Gould, et al., 1999)'
_diffrn_ambient_temperature 173
_diffrn_detector_area_resol_mean 11.628
_diffrn_measured_fraction_theta_full 0.988
_diffrn_measured_fraction_theta_max 0.983
_diffrn_measurement_device_type 'Rigaku XtaLAB P200'
_diffrn_measurement_method \w
_diffrn_radiation_type 'Mo K\a'
_diffrn_radiation_wavelength 0.71075
_diffrn_reflns_av_R_equivalents 0.0824
_diffrn_reflns_Laue_measured_fraction_full 0.988
_diffrn_reflns_Laue_measured_fraction_max 0.983
_diffrn_reflns_limit_h_max 13
_diffrn_reflns_limit_h_min -13
_diffrn_reflns_limit_k_max 26
_diffrn_reflns_limit_k_min -26
_diffrn_reflns_limit_l_max 28
_diffrn_reflns_limit_l_min -28
_diffrn_reflns_number 64712
_diffrn_reflns_point_group_measured_fraction_full 0.988
_diffrn_reflns_point_group_measured_fraction_max 0.983
_diffrn_reflns_theta_full 25.242
_diffrn_reflns_theta_max 25.406
_diffrn_reflns_theta_min 1.594
_diffrn_standards_number 0
_exptl_absorpt_coefficient_mu 2.710
_exptl_absorpt_correction_T_max 0.922
_exptl_absorpt_correction_T_min 0.592
_exptl_absorpt_correction_type multi-scan
_exptl_absorpt_process_details 'REQAB (Rigaku, 1998)'
_exptl_crystal_colour yellow
_exptl_crystal_density_diffrn 1.584
_exptl_crystal_density_method 'not measured'
_exptl_crystal_description prism
_exptl_crystal_F_000 2552.00
_exptl_crystal_recrystallization_method 'Re-crystallisation from solvent: Dichloromethane/hexane'
_exptl_crystal_size_max 0.090
_exptl_crystal_size_mid 0.090
_exptl_crystal_size_min 0.030
_refine_diff_density_max 3.77
_refine_diff_density_min -1.22
_refine_ls_extinction_method none
_refine_ls_goodness_of_fit_ref 1.055
_refine_ls_hydrogen_treatment constr
_refine_ls_number_parameters 1376
_refine_ls_number_reflns 19390
_refine_ls_number_restraints 0
_refine_ls_R_factor_all 0.0811
_refine_ls_R_factor_gt 0.0591
_refine_ls_shift/su_max 0.002
_refine_ls_structure_factor_coef Fsqd
_refine_ls_weighting_details 'w = 1/[\s^2^(Fo^2^)+(0.0997P)^2^+3.9893P] where P=(Fo^2^+2Fc^2^)/3'
_refine_ls_weighting_scheme calc
_refine_ls_wR_factor_gt 0.1593
_refine_ls_wR_factor_ref 0.1691
_reflns_number_gt 14395
_reflns_number_total 19390
_reflns_threshold_expression F^2^>2.0\s(F^2^)
_cod_data_source_file c5qi00177c2.cif
_cod_data_source_block 1a
_cod_original_sg_symbol_H-M P-1
_cod_database_code 4348995

loop_
_space_group_symop_id
_space_group_symop_operation_xyz
1 +X,+Y,+Z
2 -X,-Y,-Z

loop_
_atom_site_label
_atom_site_type_symbol
_atom_site_fract_x
_atom_site_fract_y
_atom_site_fract_z
_atom_site_U_iso_or_equiv
_atom_site_adp_type
_atom_site_occupancy
_atom_site_site_symmetry_order
_atom_site_calc_flag
_atom_site_refinement_flags_posn
_atom_site_refinement_flags_adp
_atom_site_refinement_flags_occupancy
Ir1 Ir 0.91090(3) 0.66570(2) 0.31492(2) 0.03128(11) Uani 1 1 d . . .
Ir71 Ir 0.97752(2) 0.80145(2) 0.72354(2) 0.02872(10) Uani 1 1 d . . .
Cl16 Cl 0.8208(8) 0.6142(2) 0.9411(2) 0.198(3) Uani 1 1 d . . .
Cl17 Cl 0.9556(6) 0.7388(2) 0.9697(3) 0.185(3) Uani 1 1 d . . .
P1 P 1.03875(18) 0.57699(11) 0.25708(10) 0.0358(5) Uani 1 1 d . . .
P2 P 0.85231(19) 0.71203(10) 0.23705(10) 0.0353(5) Uani 1 1 d . . .
P71 P 1.13284(17) 0.86618(10) 0.68858(9) 0.0321(5) Uani 1 1 d . . .
P72 P 0.82130(18) 0.88361(10) 0.76681(9) 0.0317(4) Uani 1 1 d . . .
P141 P 0.4211(2) 0.77946(13) 0.03736(12) 0.0534(6) Uani 1 1 d . . .
P151 P 0.5000 0.5000 0.5000 0.0411(7) Uani 1 2 d S . P
P161 P 0.5000 1.0000 0.5000 0.0386(7) Uani 1 2 d S . P
F141 F 0.4213(15) 0.7310(5) -0.0276(4) 0.201(7) Uani 1 1 d . . .
F142 F 0.4575(8) 0.8371(3) 0.0147(3) 0.095(2) Uani 1 1 d . . .
F143 F 0.5537(8) 0.7780(6) 0.0515(8) 0.201(7) Uani 1 1 d . . .
F144 F 0.4052(12) 0.8305(4) 0.1009(4) 0.152(4) Uani 1 1 d . . .
F145 F 0.3836(7) 0.7204(3) 0.0586(3) 0.086(2) Uani 1 1 d . . .
F146 F 0.2808(8) 0.7839(6) 0.0267(5) 0.143(4) Uani 1 1 d . . .
F151 F 0.4816(6) 0.4332(3) 0.5117(3) 0.0646(15) Uani 1 1 d . . .
F152 F 0.6386(5) 0.4883(3) 0.4873(3) 0.0666(16) Uani 1 1 d . . .
F153 F 0.4677(5) 0.4610(3) 0.4292(2) 0.0557(13) Uani 1 1 d . . .
F161 F 0.4634(5) 0.9305(3) 0.5054(3) 0.0600(15) Uani 1 1 d . . .
F162 F 0.5368(5) 0.9631(3) 0.4320(3) 0.0639(15) Uani 1 1 d . . .
F163 F 0.6342(4) 0.9976(3) 0.5230(3) 0.0555(14) Uani 1 1 d . . .
O27 O 0.8995(5) 0.5757(3) 0.1616(3) 0.0402(14) Uani 1 1 d . . .
O97 O 1.0462(5) 0.9679(3) 0.7820(2) 0.0380(13) Uani 1 1 d . . .
O171 O 0.4375(9) 0.9650(4) 0.9440(5) 0.107(4) Uani 1 1 d . . .
N1 N 1.0464(6) 0.7412(3) 0.3543(3) 0.0384(16) Uani 1 1 d . . .
N13 N 0.7650(5) 0.5948(3) 0.3002(3) 0.0347(15) Uani 1 1 d . . .
N71 N 1.0803(5) 0.8214(3) 0.8024(3) 0.0316(14) Uani 1 1 d . . .
N83 N 0.8736(5) 0.7588(3) 0.6436(3) 0.0307(14) Uani 1 1 d . . .
C2 C 1.0105(8) 0.7945(4) 0.4002(4) 0.043(2) Uani 1 1 d . . .
C3 C 1.0973(10) 0.8453(5) 0.4367(5) 0.058(3) Uani 1 1 d . . .
H3 H 1.0718 0.8821 0.4691 0.070 Uiso 1 1 calc R U .
C4 C 1.2173(10) 0.8408(6) 0.4247(5) 0.067(3) Uani 1 1 d . . .
H4 H 1.2760 0.8746 0.4484 0.081 Uiso 1 1 calc R U .
C5 C 1.2529(9) 0.7866(6) 0.3780(5) 0.060(3) Uani 1 1 d . . .
H5 H 1.3362 0.7821 0.3693 0.071 Uiso 1 1 calc R U .
C6 C 1.1643(8) 0.7391(5) 0.3440(4) 0.047(2) Uani 1 1 d . . .
H6 H 1.1892 0.7025 0.3112 0.057 Uiso 1 1 calc R U .
C7 C 0.8791(9) 0.7935(4) 0.4105(4) 0.045(2) Uani 1 1 d . . .
C8 C 0.8121(7) 0.7347(4) 0.3740(3) 0.0310(17) Uani 1 1 d . . .
C9 C 0.6879(8) 0.7305(5) 0.3858(4) 0.046(2) Uani 1 1 d . . .
H9 H 0.6389 0.6913 0.3636 0.055 Uiso 1 1 calc R U .
C10 C 0.6349(9) 0.7820(5) 0.4289(4) 0.052(2) Uani 1 1 d . . .
H10 H 0.5509 0.7774 0.4358 0.063 Uiso 1 1 calc R U .
C11 C 0.7031(11) 0.8398(5) 0.4620(4) 0.057(3) Uani 1 1 d . . .
H11 H 0.6660 0.8754 0.4906 0.068 Uiso 1 1 calc R U .
C12 C 0.8239(10) 0.8454(4) 0.4531(4) 0.053(2) Uani 1 1 d . . .
H12 H 0.8715 0.8849 0.4760 0.063 Uiso 1 1 calc R U .
C14 C 0.7453(7) 0.5736(4) 0.3467(4) 0.0330(17) Uani 1 1 d . . .
C15 C 0.6417(8) 0.5339(4) 0.3474(4) 0.043(2) Uani 1 1 d . . .
H15 H 0.6282 0.5206 0.3807 0.052 Uiso 1 1 calc R U .
C16 C 0.5582(8) 0.5140(4) 0.2992(4) 0.047(2) Uani 1 1 d . . .
H16 H 0.4866 0.4871 0.2991 0.057 Uiso 1 1 calc R U .
C17 C 0.5807(8) 0.5339(5) 0.2517(4) 0.052(2) Uani 1 1 d . . .
H17 H 0.5260 0.5196 0.2176 0.062 Uiso 1 1 calc R U .
C18 C 0.6826(7) 0.5745(4) 0.2538(4) 0.042(2) Uani 1 1 d . . .
H18 H 0.6957 0.5890 0.2211 0.050 Uiso 1 1 calc R U .
C19 C 0.8428(7) 0.5947(4) 0.3943(4) 0.0346(18) Uani 1 1 d . . .
C20 C 0.9356(7) 0.6386(4) 0.3872(3) 0.0336(17) Uani 1 1 d . . .
C21 C 1.0323(7) 0.6578(4) 0.4313(4) 0.0389(19) Uani 1 1 d . . .
H21 H 1.0966 0.6884 0.4297 0.047 Uiso 1 1 calc R U .
C22 C 1.0335(8) 0.6331(4) 0.4753(4) 0.045(2) Uani 1 1 d . . .
H22 H 1.0999 0.6469 0.5039 0.054 Uiso 1 1 calc R U .
C23 C 0.9442(8) 0.5892(4) 0.4812(4) 0.046(2) Uani 1 1 d . . .
H23 H 0.9491 0.5724 0.5126 0.055 Uiso 1 1 calc R U .
C24 C 0.8463(8) 0.5700(4) 0.4401(4) 0.0392(19) Uani 1 1 d . . .
H24 H 0.7821 0.5402 0.4434 0.047 Uiso 1 1 calc R U .
C25 C 0.9590(7) 0.5017(4) 0.2016(4) 0.0386(19) Uani 1 1 d . . .
C26 C 0.8907(7) 0.5109(4) 0.1564(4) 0.0384(19) Uani 1 1 d . . .
C28 C 0.8094(7) 0.5951(4) 0.1333(4) 0.040(2) Uani 1 1 d . . .
C29 C 0.7871(7) 0.6610(4) 0.1599(4) 0.0358(19) Uani 1 1 d . . .
C30 C 0.7091(8) 0.6852(5) 0.1285(4) 0.048(2) Uani 1 1 d . . .
H30 H 0.6953 0.7306 0.1439 0.057 Uiso 1 1 calc R U .
C31 C 0.6517(8) 0.6428(5) 0.0749(4) 0.050(2) Uani 1 1 d . . .
H31 H 0.6011 0.6594 0.0525 0.061 Uiso 1 1 calc R U .
C32 C 0.6681(8) 0.5775(5) 0.0544(4) 0.050(2) Uani 1 1 d . . .
H32 H 0.6238 0.5490 0.0189 0.060 Uiso 1 1 calc R U .
C33 C 0.7465(8) 0.5498(4) 0.0826(4) 0.045(2) Uani 1 1 d . . .
C34 C 0.7616(8) 0.4756(5) 0.0606(4) 0.049(2) Uani 1 1 d . . .
C35 C 0.8270(8) 0.4609(4) 0.1097(4) 0.041(2) Uani 1 1 d . . .
C36 C 0.8323(9) 0.3976(5) 0.1089(4) 0.054(2) Uani 1 1 d . . .
H36 H 0.7869 0.3619 0.0786 0.064 Uiso 1 1 calc R U .
C37 C 0.9019(10) 0.3852(5) 0.1509(5) 0.059(3) Uani 1 1 d . . .
H37 H 0.9076 0.3411 0.1478 0.070 Uiso 1 1 calc R U .
C38 C 0.9634(8) 0.4362(4) 0.1976(5) 0.048(2) Uani 1 1 d . . .
H38 H 1.0089 0.4271 0.2271 0.058 Uiso 1 1 calc R U .
C39 C 0.8373(12) 0.4561(7) 0.0041(5) 0.084(4) Uani 1 1 d . . .
H39A H 0.8489 0.4090 -0.0096 0.101 Uiso 1 1 calc R U .
H39B H 0.9164 0.4817 0.0137 0.101 Uiso 1 1 calc R U .
H39C H 0.7952 0.4650 -0.0280 0.101 Uiso 1 1 calc R U .
C40 C 0.6360(11) 0.4375(5) 0.0456(6) 0.084(4) Uani 1 1 d . . .
H40A H 0.5894 0.4486 0.0824 0.101 Uiso 1 1 calc R U .
H40B H 0.6450 0.3901 0.0291 0.101 Uiso 1 1 calc R U .
H40C H 0.5932 0.4496 0.0155 0.101 Uiso 1 1 calc R U .
C41 C 1.1639(7) 0.5869(5) 0.2089(4) 0.044(2) Uani 1 1 d . . .
C42 C 1.1881(8) 0.6422(5) 0.1956(4) 0.050(2) Uani 1 1 d . . .
H42 H 1.1374 0.6772 0.2115 0.060 Uiso 1 1 calc R U .
C43 C 1.2819(10) 0.6500(6) 0.1604(5) 0.067(3) Uani 1 1 d . . .
H43 H 1.2963 0.6896 0.1529 0.081 Uiso 1 1 calc R U .
C44 C 1.3541(9) 0.5990(7) 0.1364(4) 0.069(3) Uani 1 1 d . . .
H44 H 1.4199 0.6034 0.1123 0.083 Uiso 1 1 calc R U .
C45 C 1.3311(9) 0.5405(7) 0.1472(4) 0.068(3) Uani 1 1 d . . .
H45 H 1.3805 0.5051 0.1302 0.081 Uiso 1 1 calc R U .
C46 C 1.2367(8) 0.5349(5) 0.1826(4) 0.052(2) Uani 1 1 d . . .
H46 H 1.2205 0.4951 0.1895 0.062 Uiso 1 1 calc R U .
C47 C 1.1163(8) 0.5465(5) 0.3082(4) 0.047(2) Uani 1 1 d . . .
C48 C 1.0537(9) 0.5048(5) 0.3318(4) 0.052(2) Uani 1 1 d . . .
H48 H 0.9727 0.4886 0.3176 0.062 Uiso 1 1 calc R U .
C49 C 1.1046(11) 0.4861(6) 0.3748(5) 0.069(3) Uani 1 1 d . . .
H49 H 1.0601 0.4563 0.3892 0.083 Uiso 1 1 calc R U .
C50 C 1.2207(11) 0.5107(7) 0.3969(5) 0.075(3) Uani 1 1 d . . .
H50 H 1.2559 0.4989 0.4276 0.090 Uiso 1 1 calc R U .
C51 C 1.2848(10) 0.5518(7) 0.3748(5) 0.075(4) Uani 1 1 d . . .
H51 H 1.3651 0.5682 0.3900 0.090 Uiso 1 1 calc R U .
C52 C 1.2339(8) 0.5707(6) 0.3291(4) 0.062(3) Uani 1 1 d . . .
H52 H 1.2795 0.5991 0.3136 0.075 Uiso 1 1 calc R U .
C53 C 0.9747(8) 0.7644(4) 0.2203(4) 0.043(2) Uani 1 1 d . . .
C54 C 1.0292(9) 0.8195(5) 0.2662(5) 0.052(2) Uani 1 1 d . . .
H54 H 1.0014 0.8313 0.3062 0.062 Uiso 1 1 calc R U .
C55 C 1.1245(10) 0.8578(5) 0.2539(5) 0.067(3) Uani 1 1 d . . .
H55 H 1.1580 0.8970 0.2851 0.081 Uiso 1 1 calc R U .
C56 C 1.1702(9) 0.8390(6) 0.1968(6) 0.067(3) Uani 1 1 d . . .
H56 H 1.2384 0.8636 0.1893 0.080 Uiso 1 1 calc R U .
C57 C 1.1161(10) 0.7834(6) 0.1498(5) 0.066(3) Uani 1 1 d . . .
H57 H 1.1448 0.7712 0.1099 0.079 Uiso 1 1 calc R U .
C58 C 1.0201(8) 0.7466(5) 0.1625(4) 0.049(2) Uani 1 1 d . . .
H58 H 0.9844 0.7083 0.1310 0.059 Uiso 1 1 calc R U .
C59 C 0.7269(8) 0.7653(4) 0.2611(4) 0.042(2) Uani 1 1 d . . .
C60 C 0.6099(8) 0.7339(5) 0.2574(4) 0.050(2) Uani 1 1 d . . .
H60 H 0.5995 0.6872 0.2441 0.060 Uiso 1 1 calc R U .
C61 C 0.5100(9) 0.7694(6) 0.2728(5) 0.062(3) Uani 1 1 d . . .
H61 H 0.4316 0.7470 0.2689 0.075 Uiso 1 1 calc R U .
C62 C 0.5225(10) 0.8370(5) 0.2936(5) 0.069(3) Uani 1 1 d . . .
H62 H 0.4534 0.8614 0.3042 0.082 Uiso 1 1 calc R U .
C63 C 0.6363(11) 0.8685(5) 0.2991(6) 0.074(3) Uani 1 1 d . . .
H63 H 0.6461 0.9153 0.3144 0.089 Uiso 1 1 calc R U .
C64 C 0.7373(9) 0.8332(4) 0.2825(5) 0.056(3) Uani 1 1 d . . .
H64 H 0.8150 0.8562 0.2858 0.067 Uiso 1 1 calc R U .
C72 C 1.1537(7) 0.7732(4) 0.8012(4) 0.0340(18) Uani 1 1 d . . .
C73 C 1.2161(7) 0.7774(4) 0.8537(4) 0.041(2) Uani 1 1 d . . .
H73 H 1.2673 0.7442 0.8525 0.050 Uiso 1 1 calc R U .
C74 C 1.2041(8) 0.8294(4) 0.9071(4) 0.048(2) Uani 1 1 d . . .
H74 H 1.2459 0.8320 0.9430 0.057 Uiso 1 1 calc R U .
C75 C 1.1309(8) 0.8774(4) 0.9079(4) 0.046(2) Uani 1 1 d . . .
H75 H 1.1217 0.9139 0.9442 0.055 Uiso 1 1 calc R U .
C76 C 1.0717(7) 0.8719(4) 0.8558(3) 0.0343(18) Uani 1 1 d . . .
H76 H 1.0213 0.9054 0.8571 0.041 Uiso 1 1 calc R U .
C77 C 1.1586(7) 0.7206(4) 0.7424(4) 0.0355(18) Uani 1 1 d . . .
C78 C 1.0845(6) 0.7242(4) 0.6952(4) 0.0306(17) Uani 1 1 d . . .
C79 C 1.0887(7) 0.6759(4) 0.6383(4) 0.0383(19) Uani 1 1 d . . .
H79 H 1.0388 0.6774 0.6063 0.046 Uiso 1 1 calc R U .
C80 C 1.1623(8) 0.6262(4) 0.6270(4) 0.046(2) Uani 1 1 d . . .
H80 H 1.1628 0.5939 0.5872 0.055 Uiso 1 1 calc R U .
C81 C 1.2372(9) 0.6217(5) 0.6725(5) 0.054(2) Uani 1 1 d . . .
H81 H 1.2895 0.5873 0.6639 0.064 Uiso 1 1 calc R U .
C82 C 1.2333(8) 0.6691(4) 0.7312(4) 0.047(2) Uani 1 1 d . . .
H82 H 1.2814 0.6663 0.7632 0.056 Uiso 1 1 calc R U .
C84 C 0.7869(7) 0.7098(4) 0.6424(4) 0.0337(18) Uani 1 1 d . . .
C85 C 0.7127(7) 0.6782(4) 0.5913(4) 0.040(2) Uani 1 1 d . . .
H85 H 0.6520 0.6449 0.5910 0.049 Uiso 1 1 calc R U .
C86 C 0.7257(7) 0.6944(4) 0.5412(4) 0.042(2) Uani 1 1 d . . .
H86 H 0.6729 0.6733 0.5067 0.050 Uiso 1 1 calc R U .
C87 C 0.8158(7) 0.7414(4) 0.5409(4) 0.0382(19) Uani 1 1 d . . .
H87 H 0.8275 0.7528 0.5064 0.046 Uiso 1 1 calc R U .
C88 C 0.8891(7) 0.7716(4) 0.5932(4) 0.0360(18) Uani 1 1 d . . .
H88 H 0.9534 0.8029 0.5930 0.043 Uiso 1 1 calc R U .
C89 C 0.7834(7) 0.6951(4) 0.6977(4) 0.0337(18) Uani 1 1 d . . .
C90 C 0.8674(7) 0.7334(4) 0.7451(4) 0.0322(17) Uani 1 1 d . . .
C91 C 0.8682(7) 0.7195(4) 0.7963(4) 0.041(2) Uani 1 1 d . . .
H91 H 0.9229 0.7450 0.8289 0.049 Uiso 1 1 calc R U .
C92 C 0.7920(8) 0.6693(4) 0.8025(4) 0.048(2) Uani 1 1 d . . .
H92 H 0.7969 0.6602 0.8385 0.057 Uiso 1 1 calc R U .
C93 C 0.7092(9) 0.6326(5) 0.7570(4) 0.053(2) Uani 1 1 d . . .
H93 H 0.6558 0.5989 0.7618 0.064 Uiso 1 1 calc R U .
C94 C 0.7044(8) 0.6449(4) 0.7045(4) 0.047(2) Uani 1 1 d . . .
H94 H 0.6478 0.6195 0.6728 0.056 Uiso 1 1 calc R U .
C95 C 1.2305(7) 0.9285(4) 0.7481(4) 0.0368(19) Uani 1 1 d . . .
C96 C 1.1717(7) 0.9759(4) 0.7918(4) 0.0371(19) Uani 1 1 d . . .
C98 C 0.9787(7) 0.9968(4) 0.8295(4) 0.0345(18) Uani 1 1 d . . .
C99 C 0.8606(7) 0.9653(4) 0.8264(4) 0.0359(18) Uani 1 1 d . . .
C100 C 0.7795(8) 0.9973(4) 0.8712(4) 0.044(2) Uani 1 1 d . . .
H100 H 0.6991 0.9780 0.8698 0.052 Uiso 1 1 calc R U .
C101 C 0.8164(9) 1.0568(5) 0.9172(4) 0.052(2) Uani 1 1 d . . .
H101 H 0.7596 1.0793 0.9456 0.062 Uiso 1 1 calc R U .
C102 C 0.9374(9) 1.0841(4) 0.9223(4) 0.052(2) Uani 1 1 d . . .
H102 H 0.9633 1.1228 0.9560 0.062 Uiso 1 1 calc R U .
C103 C 1.0185(7) 1.0547(4) 0.8785(4) 0.0382(19) Uani 1 1 d . . .
C104 C 1.1514(8) 1.0813(4) 0.8828(4) 0.043(2) Uani 1 1 d . . .
C105 C 1.2265(8) 1.0296(4) 0.8395(4) 0.040(2) Uani 1 1 d . . .
C106 C 1.3541(8) 1.0342(5) 0.8419(5) 0.055(3) Uani 1 1 d . . .
H106 H 1.3975 1.0695 0.8734 0.066 Uiso 1 1 calc R U .
C107 C 1.4170(9) 0.9878(5) 0.7990(4) 0.060(3) Uani 1 1 d . . .
H107 H 1.5030 0.9918 0.8020 0.072 Uiso 1 1 calc R U .
C108 C 1.3582(7) 0.9359(5) 0.7519(4) 0.048(2) Uani 1 1 d . . .
H108 H 1.4035 0.9054 0.7223 0.057 Uiso 1 1 calc R U .
C109 C 1.2021(9) 1.0999(5) 0.9479(4) 0.061(3) Uani 1 1 d . . .
H10A H 1.2883 1.1150 0.9502 0.073 Uiso 1 1 calc R U .
H10B H 1.1923 1.0614 0.9595 0.073 Uiso 1 1 calc R U .
H10C H 1.1579 1.1353 0.9756 0.073 Uiso 1 1 calc R U .
C110 C 1.1624(9) 1.1427(5) 0.8655(6) 0.064(3) Uani 1 1 d . . .
H11A H 1.1369 1.1301 0.8230 0.077 Uiso 1 1 calc R U .
H11B H 1.2468 1.1616 0.8716 0.077 Uiso 1 1 calc R U .
H11C H 1.1105 1.1754 0.8911 0.077 Uiso 1 1 calc R U .
C111 C 1.2419(7) 0.8129(4) 0.6388(4) 0.0383(19) Uani 1 1 d . . .
C112 C 1.3235(7) 0.7836(4) 0.6624(4) 0.043(2) Uani 1 1 d . . .
H112 H 1.3299 0.7949 0.7049 0.051 Uiso 1 1 calc R U .
C113 C 1.3959(8) 0.7381(5) 0.6253(5) 0.056(3) Uani 1 1 d . . .
H113 H 1.4533 0.7191 0.6422 0.067 Uiso 1 1 calc R U .
C114 C 1.3843(9) 0.7201(5) 0.5627(5) 0.058(3) Uani 1 1 d . . .
H114 H 1.4329 0.6881 0.5369 0.070 Uiso 1 1 calc R U .
C115 C 1.3020(8) 0.7486(5) 0.5379(4) 0.053(2) Uani 1 1 d . . .
H115 H 1.2950 0.7368 0.4953 0.064 Uiso 1 1 calc R U .
C116 C 1.2302(7) 0.7945(4) 0.5758(4) 0.040(2) Uani 1 1 d . . .
H116 H 1.1727 0.8136 0.5590 0.048 Uiso 1 1 calc R U .
C117 C 1.0960(7) 0.9193(4) 0.6466(4) 0.0359(18) Uani 1 1 d . . .
C118 C 1.1919(8) 0.9498(4) 0.6247(4) 0.044(2) Uani 1 1 d . . .
H118 H 1.2738 0.9428 0.6305 0.053 Uiso 1 1 calc R U .
C119 C 1.1626(10) 0.9904(5) 0.5941(5) 0.057(3) Uani 1 1 d . . .
H119 H 1.2253 1.0093 0.5769 0.068 Uiso 1 1 calc R U .
C120 C 1.0449(10) 1.0038(5) 0.5883(4) 0.054(2) Uani 1 1 d . . .
H120 H 1.0271 1.0331 0.5688 0.064 Uiso 1 1 calc R U .
C121 C 0.9533(9) 0.9747(4) 0.6109(4) 0.048(2) Uani 1 1 d . . .
H121 H 0.8721 0.9843 0.6072 0.057 Uiso 1 1 calc R U .
C122 C 0.9768(8) 0.9318(4) 0.6388(4) 0.042(2) Uani 1 1 d . . .
H122 H 0.9119 0.9107 0.6527 0.050 Uiso 1 1 calc R U .
C123 C 0.7070(7) 0.8508(4) 0.8066(4) 0.0341(18) Uani 1 1 d . . .
C124 C 0.5929(8) 0.8235(6) 0.7820(4) 0.063(3) Uani 1 1 d . . .
H124 H 0.5691 0.8230 0.7434 0.075 Uiso 1 1 calc R U .
C125 C 0.5134(10) 0.7972(7) 0.8132(5) 0.087(4) Uani 1 1 d . . .
H125 H 0.4352 0.7790 0.7956 0.104 Uiso 1 1 calc R U .
C126 C 0.5434(9) 0.7965(6) 0.8685(5) 0.068(3) Uani 1 1 d . . .
H126 H 0.4876 0.7777 0.8890 0.082 Uiso 1 1 calc R U .
C127 C 0.6553(9) 0.8233(5) 0.8937(4) 0.055(2) Uani 1 1 d . . .
H127 H 0.6774 0.8236 0.9324 0.066 Uiso 1 1 calc R U .
C128 C 0.7368(7) 0.8501(5) 0.8633(4) 0.048(2) Uani 1 1 d . . .
H128 H 0.8145 0.8684 0.8815 0.058 Uiso 1 1 calc R U .
C129 C 0.7256(7) 0.9064(4) 0.7144(4) 0.0343(18) Uani 1 1 d . . .
C130 C 0.6670(7) 0.8585(4) 0.6648(4) 0.0358(18) Uani 1 1 d . . .
H130 H 0.6749 0.8133 0.6572 0.043 Uiso 1 1 calc R U .
C131 C 0.5962(8) 0.8761(5) 0.6259(4) 0.046(2) Uani 1 1 d . . .
H131 H 0.5559 0.8426 0.5918 0.055 Uiso 1 1 calc R U .
C132 C 0.5834(8) 0.9413(5) 0.6360(4) 0.048(2) Uani 1 1 d . . .
H132 H 0.5340 0.9533 0.6097 0.057 Uiso 1 1 calc R U .
C133 C 0.6447(8) 0.9890(5) 0.6858(5) 0.052(2) Uani 1 1 d . . .
H133 H 0.6380 1.0343 0.6931 0.063 Uiso 1 1 calc R U .
C134 C 0.7141(7) 0.9722(4) 0.7242(4) 0.041(2) Uani 1 1 d . . .
H134 H 0.7551 1.0057 0.7581 0.049 Uiso 1 1 calc R U .
C161 C 0.829(2) 0.6991(8) 0.9803(8) 0.179(11) Uani 1 1 d . . .
H16A H 0.7593 0.7168 0.9675 0.214 Uiso 1 1 calc R U .
H16B H 0.8233 0.7080 1.0240 0.214 Uiso 1 1 calc R U .

loop_
_atom_site_aniso_label
_atom_site_aniso_U_11
_atom_site_aniso_U_22
_atom_site_aniso_U_33
_atom_site_aniso_U_23
_atom_site_aniso_U_13
_atom_site_aniso_U_12
Ir1 0.02669(17) 0.03416(19) 0.03083(19) 0.01144(14) -0.00894(13) -0.00652(13)
Ir71 0.02502(16) 0.03066(18) 0.02885(18) 0.01049(14) -0.00858(12) -0.00392(12)
Cl16 0.364(10) 0.091(3) 0.120(4) 0.027(3) 0.083(5) -0.036(4)
Cl17 0.183(5) 0.103(3) 0.189(6) -0.034(3) 0.080(5) -0.026(3)
P1 0.0268(10) 0.0474(13) 0.0329(11) 0.0159(10) -0.0102(8) -0.0032(9)
P2 0.0340(11) 0.0346(11) 0.0371(12) 0.0149(10) -0.0082(9) -0.0055(9)
P71 0.0268(10) 0.0341(11) 0.0336(11) 0.0120(9) -0.0072(8) -0.0048(8)
P72 0.0260(10) 0.0360(11) 0.0312(11) 0.0114(9) -0.0089(8) -0.0033(8)
P141 0.0537(15) 0.0512(15) 0.0564(16) 0.0239(13) -0.0074(12) -0.0088(12)
P151 0.0337(16) 0.0495(19) 0.0382(17) 0.0173(15) -0.0132(13) -0.0124(14)
P161 0.0311(15) 0.0424(18) 0.0417(18) 0.0162(15) -0.0105(13) -0.0023(13)
F141 0.369(19) 0.095(6) 0.085(6) -0.008(5) 0.084(9) -0.093(9)
F142 0.128(6) 0.067(4) 0.100(5) 0.047(4) 0.012(5) -0.013(4)
F143 0.055(5) 0.194(11) 0.44(2) 0.224(14) -0.024(8) -0.004(6)
F144 0.247(13) 0.097(6) 0.086(6) 0.010(5) 0.041(7) -0.022(7)
F145 0.093(5) 0.077(4) 0.107(5) 0.059(4) -0.001(4) -0.005(4)
F146 0.088(6) 0.193(10) 0.202(11) 0.141(9) -0.034(6) -0.015(6)
F151 0.083(4) 0.056(3) 0.057(4) 0.028(3) -0.013(3) -0.013(3)
F152 0.033(3) 0.115(5) 0.059(4) 0.042(3) -0.006(2) 0.000(3)
F153 0.056(3) 0.062(3) 0.044(3) 0.018(3) -0.018(2) -0.016(3)
F161 0.051(3) 0.055(3) 0.080(4) 0.036(3) -0.031(3) -0.013(3)
F162 0.061(4) 0.075(4) 0.050(3) 0.016(3) -0.003(3) 0.010(3)
F163 0.033(3) 0.064(3) 0.074(4) 0.033(3) -0.021(2) -0.005(2)
O27 0.037(3) 0.038(3) 0.044(3) 0.016(3) -0.023(3) -0.003(2)
O97 0.034(3) 0.038(3) 0.035(3) 0.007(3) -0.013(3) -0.002(2)
O171 0.133(8) 0.052(4) 0.126(8) 0.029(5) -0.096(7) -0.023(5)
N1 0.042(4) 0.046(4) 0.023(3) 0.012(3) -0.008(3) -0.017(3)
N13 0.024(3) 0.037(4) 0.039(4) 0.012(3) -0.010(3) -0.007(3)
N71 0.027(3) 0.034(4) 0.034(4) 0.014(3) -0.008(3) -0.006(3)
N83 0.026(3) 0.034(4) 0.032(4) 0.015(3) -0.011(3) -0.004(3)
C2 0.048(5) 0.045(5) 0.038(5) 0.023(4) -0.015(4) -0.015(4)
C3 0.082(8) 0.038(5) 0.048(6) 0.012(5) -0.015(5) -0.011(5)
C4 0.052(6) 0.074(8) 0.071(8) 0.031(7) -0.033(6) -0.038(6)
C5 0.043(5) 0.081(8) 0.047(6) 0.022(6) -0.022(5) -0.027(5)
C6 0.036(5) 0.063(6) 0.040(5) 0.019(5) -0.012(4) -0.017(4)
C7 0.059(6) 0.040(5) 0.038(5) 0.018(4) -0.007(4) 0.001(4)
C8 0.030(4) 0.029(4) 0.026(4) -0.001(3) -0.001(3) 0.010(3)
C9 0.045(5) 0.048(5) 0.048(5) 0.021(5) -0.004(4) 0.007(4)
C10 0.046(5) 0.066(7) 0.049(6) 0.024(5) 0.000(4) 0.019(5)
C11 0.080(8) 0.052(6) 0.044(6) 0.021(5) 0.013(5) 0.024(6)
C12 0.082(8) 0.035(5) 0.043(5) 0.016(4) -0.004(5) 0.001(5)
C14 0.033(4) 0.031(4) 0.034(4) 0.011(4) -0.003(3) -0.003(3)
C15 0.041(5) 0.041(5) 0.048(5) 0.017(4) 0.004(4) -0.001(4)
C16 0.031(4) 0.042(5) 0.065(6) 0.018(5) -0.014(4) -0.009(4)
C17 0.043(5) 0.053(6) 0.055(6) 0.020(5) -0.020(4) -0.018(4)
C18 0.038(5) 0.046(5) 0.041(5) 0.017(4) -0.015(4) -0.006(4)
C19 0.030(4) 0.032(4) 0.038(5) 0.010(4) 0.001(3) 0.001(3)
C20 0.031(4) 0.041(5) 0.028(4) 0.013(4) -0.004(3) -0.002(3)
C21 0.027(4) 0.050(5) 0.036(5) 0.012(4) -0.006(3) -0.001(4)
C22 0.042(5) 0.056(6) 0.033(5) 0.013(4) -0.015(4) -0.002(4)
C23 0.059(6) 0.048(5) 0.035(5) 0.020(4) -0.009(4) 0.002(4)
C24 0.040(5) 0.036(5) 0.042(5) 0.016(4) -0.004(4) -0.002(4)
C25 0.026(4) 0.047(5) 0.039(5) 0.012(4) -0.009(3) -0.002(4)
C26 0.028(4) 0.039(5) 0.043(5) 0.011(4) -0.010(4) -0.002(3)
C28 0.036(4) 0.049(5) 0.039(5) 0.022(4) -0.010(4) -0.007(4)
C29 0.031(4) 0.045(5) 0.035(4) 0.022(4) -0.012(3) -0.008(4)
C30 0.052(5) 0.049(5) 0.051(6) 0.029(5) -0.009(4) -0.002(4)
C31 0.047(5) 0.062(6) 0.051(6) 0.034(5) -0.017(4) -0.007(5)
C32 0.048(5) 0.055(6) 0.041(5) 0.014(5) -0.017(4) -0.006(4)
C33 0.043(5) 0.047(5) 0.038(5) 0.011(4) -0.017(4) -0.007(4)
C34 0.044(5) 0.054(6) 0.039(5) 0.008(4) -0.019(4) -0.002(4)
C35 0.039(5) 0.045(5) 0.035(5) 0.011(4) -0.012(4) 0.001(4)
C36 0.054(6) 0.042(5) 0.050(6) 0.004(5) -0.009(5) -0.013(4)
C37 0.070(7) 0.043(6) 0.061(7) 0.019(5) -0.010(5) -0.006(5)
C38 0.044(5) 0.042(5) 0.063(6) 0.023(5) -0.004(4) 0.007(4)
C39 0.090(9) 0.110(10) 0.050(7) 0.024(7) -0.012(6) 0.034(8)
C40 0.072(8) 0.047(6) 0.117(11) 0.017(7) -0.051(7) -0.016(6)
C41 0.024(4) 0.068(6) 0.037(5) 0.017(5) -0.014(3) -0.003(4)
C42 0.039(5) 0.064(6) 0.047(6) 0.023(5) -0.006(4) -0.004(4)
C43 0.052(6) 0.092(9) 0.050(6) 0.023(6) -0.008(5) -0.025(6)
C44 0.039(6) 0.122(11) 0.035(6) 0.021(6) -0.007(4) -0.020(7)
C45 0.037(5) 0.119(10) 0.039(6) 0.018(6) -0.008(4) 0.014(6)
C46 0.038(5) 0.074(7) 0.042(5) 0.019(5) -0.004(4) 0.009(5)
C47 0.036(5) 0.067(6) 0.041(5) 0.018(5) -0.003(4) 0.022(4)
C48 0.057(6) 0.061(6) 0.039(5) 0.017(5) 0.005(4) 0.020(5)
C49 0.080(8) 0.087(8) 0.051(6) 0.032(6) 0.002(6) 0.037(7)
C50 0.061(7) 0.124(11) 0.056(7) 0.049(7) 0.000(6) 0.030(7)
C51 0.038(6) 0.117(10) 0.063(7) 0.018(7) -0.012(5) 0.033(6)
C52 0.036(5) 0.103(9) 0.042(6) 0.018(6) -0.010(4) 0.016(5)
C53 0.047(5) 0.046(5) 0.040(5) 0.022(4) -0.014(4) -0.007(4)
C54 0.056(6) 0.053(6) 0.049(6) 0.025(5) -0.006(5) -0.007(5)
C55 0.067(7) 0.062(7) 0.072(8) 0.032(6) -0.019(6) -0.028(6)
C56 0.047(6) 0.075(7) 0.086(9) 0.043(7) 0.002(6) -0.017(5)
C57 0.061(7) 0.075(7) 0.071(7) 0.042(6) 0.005(6) -0.006(6)
C58 0.041(5) 0.060(6) 0.049(6) 0.026(5) -0.005(4) -0.008(4)
C59 0.050(5) 0.042(5) 0.035(5) 0.016(4) -0.005(4) 0.005(4)
C60 0.039(5) 0.049(5) 0.061(6) 0.021(5) -0.004(4) 0.003(4)
C61 0.047(6) 0.075(8) 0.066(7) 0.028(6) -0.002(5) 0.007(5)
C62 0.054(7) 0.059(7) 0.082(8) 0.011(6) -0.005(6) 0.019(6)
C63 0.075(8) 0.045(6) 0.091(9) 0.012(6) 0.003(7) 0.011(6)
C64 0.050(6) 0.037(5) 0.069(7) 0.007(5) -0.001(5) 0.002(4)
C72 0.030(4) 0.036(4) 0.036(5) 0.015(4) -0.009(3) -0.005(3)
C73 0.030(4) 0.051(5) 0.049(5) 0.026(5) -0.012(4) -0.001(4)
C74 0.049(5) 0.053(6) 0.040(5) 0.018(5) -0.021(4) -0.005(4)
C75 0.048(5) 0.048(5) 0.033(5) 0.007(4) -0.016(4) -0.003(4)
C76 0.034(4) 0.038(4) 0.028(4) 0.010(4) -0.012(3) -0.007(3)
C77 0.030(4) 0.040(5) 0.039(5) 0.017(4) -0.003(3) 0.004(4)
C78 0.022(4) 0.025(4) 0.046(5) 0.014(4) 0.007(3) 0.007(3)
C79 0.038(5) 0.036(5) 0.040(5) 0.013(4) -0.007(4) -0.003(4)
C80 0.049(5) 0.039(5) 0.044(5) 0.008(4) -0.003(4) 0.004(4)
C81 0.056(6) 0.044(5) 0.062(7) 0.019(5) 0.003(5) 0.015(5)
C82 0.047(5) 0.042(5) 0.056(6) 0.023(5) -0.012(4) 0.005(4)
C84 0.027(4) 0.032(4) 0.036(4) 0.006(4) -0.007(3) -0.002(3)
C85 0.032(4) 0.040(5) 0.041(5) 0.007(4) -0.014(4) -0.006(4)
C86 0.034(4) 0.045(5) 0.039(5) 0.009(4) -0.017(4) -0.003(4)
C87 0.038(5) 0.044(5) 0.033(4) 0.014(4) -0.008(4) 0.001(4)
C88 0.030(4) 0.042(5) 0.035(5) 0.015(4) -0.013(3) -0.002(4)
C89 0.033(4) 0.034(4) 0.035(4) 0.014(4) -0.002(3) 0.002(3)
C90 0.032(4) 0.030(4) 0.037(4) 0.016(4) -0.001(3) -0.002(3)
C91 0.035(4) 0.046(5) 0.041(5) 0.018(4) -0.013(4) -0.005(4)
C92 0.055(6) 0.049(5) 0.039(5) 0.020(4) -0.008(4) -0.015(4)
C93 0.058(6) 0.047(5) 0.056(6) 0.024(5) 0.001(5) -0.015(5)
C94 0.044(5) 0.046(5) 0.045(5) 0.014(4) -0.017(4) -0.018(4)
C95 0.032(4) 0.040(5) 0.036(5) 0.014(4) -0.011(4) -0.010(4)
C96 0.028(4) 0.045(5) 0.038(5) 0.018(4) -0.012(4) -0.009(4)
C98 0.031(4) 0.032(4) 0.040(5) 0.013(4) -0.008(4) 0.002(3)
C99 0.038(4) 0.034(4) 0.035(5) 0.011(4) -0.007(4) 0.002(4)
C100 0.033(4) 0.051(5) 0.038(5) 0.006(4) -0.007(4) 0.003(4)
C101 0.047(5) 0.054(6) 0.041(5) 0.003(5) 0.001(4) 0.007(5)
C102 0.068(7) 0.041(5) 0.031(5) -0.001(4) -0.019(4) -0.003(5)
C103 0.039(5) 0.031(4) 0.037(5) 0.006(4) -0.009(4) -0.006(4)
C104 0.043(5) 0.037(5) 0.042(5) 0.009(4) -0.015(4) -0.011(4)
C105 0.040(5) 0.037(5) 0.035(5) 0.009(4) -0.015(4) -0.017(4)
C106 0.042(5) 0.054(6) 0.053(6) 0.006(5) -0.013(5) -0.015(5)
C107 0.038(5) 0.082(7) 0.049(6) 0.015(6) -0.015(5) -0.014(5)
C108 0.027(4) 0.056(6) 0.048(5) 0.006(5) -0.007(4) -0.006(4)
C109 0.045(5) 0.077(7) 0.044(6) 0.005(5) -0.017(4) -0.004(5)
C110 0.044(6) 0.054(6) 0.095(9) 0.032(6) -0.008(5) -0.010(5)
C111 0.020(4) 0.043(5) 0.053(5) 0.020(4) -0.004(4) -0.008(3)
C112 0.028(4) 0.047(5) 0.057(6) 0.025(5) 0.001(4) 0.000(4)
C113 0.034(5) 0.048(6) 0.083(8) 0.021(5) -0.001(5) 0.002(4)
C114 0.041(5) 0.046(6) 0.071(8) 0.001(5) 0.002(5) 0.001(4)
C115 0.045(5) 0.059(6) 0.040(5) 0.001(5) -0.003(4) -0.004(5)
C116 0.027(4) 0.047(5) 0.034(5) 0.003(4) -0.007(3) -0.003(4)
C117 0.041(5) 0.033(4) 0.030(4) 0.010(4) -0.013(4) -0.009(4)
C118 0.036(5) 0.049(5) 0.049(5) 0.021(4) -0.007(4) -0.010(4)
C119 0.070(7) 0.051(6) 0.054(6) 0.028(5) 0.004(5) -0.012(5)
C120 0.074(7) 0.053(6) 0.042(5) 0.028(5) -0.005(5) 0.001(5)
C121 0.046(5) 0.053(6) 0.047(5) 0.023(5) -0.007(4) 0.005(4)
C122 0.041(5) 0.037(5) 0.046(5) 0.014(4) 0.002(4) -0.003(4)
C123 0.031(4) 0.033(4) 0.037(5) 0.010(4) 0.000(3) 0.006(3)
C124 0.042(5) 0.104(8) 0.043(6) 0.034(6) -0.016(4) -0.024(5)
C125 0.047(6) 0.158(12) 0.062(7) 0.059(8) -0.018(5) -0.043(7)
C126 0.040(5) 0.114(9) 0.057(7) 0.044(7) 0.001(5) -0.019(6)
C127 0.049(6) 0.078(7) 0.040(5) 0.026(5) -0.006(4) 0.000(5)
C128 0.027(4) 0.075(6) 0.051(6) 0.033(5) -0.015(4) -0.005(4)
C129 0.029(4) 0.042(5) 0.035(4) 0.019(4) -0.003(3) -0.001(3)
C130 0.032(4) 0.043(5) 0.034(4) 0.016(4) -0.005(3) 0.002(4)
C131 0.035(5) 0.066(6) 0.032(5) 0.015(4) -0.013(4) -0.003(4)
C132 0.040(5) 0.058(6) 0.056(6) 0.035(5) -0.013(4) -0.003(4)
C133 0.043(5) 0.043(5) 0.076(7) 0.031(5) -0.015(5) -0.004(4)
C134 0.032(4) 0.045(5) 0.045(5) 0.017(4) -0.012(4) 0.000(4)
C161 0.32(3) 0.080(11) 0.102(13) 0.007(10) 0.081(17) -0.043(15)

loop_
_atom_type_symbol
_atom_type_description
_atom_type_scat_dispersion_real
_atom_type_scat_dispersion_imag
_atom_type_scat_source
C C 0.0033 0.0016
;
International Tables for Crystallography
(Vol. C, Tables 4.2.6.8 and 6.1.1.4)
;
H H 0.0000 0.0000
;
International Tables for Crystallography
(Vol. C, Table 6.1.1.4)
;
F F 0.0171 0.0103
;
International Tables for Crystallography
(Vol. C, Tables 4.2.6.8 and 6.1.1.4)
;
Ir Ir -1.4442 7.9887
;
International Tables for Crystallography
(Vol. C, Tables 4.2.6.8 and 6.1.1.4)
;
N N 0.0061 0.0033
;
International Tables for Crystallography
(Vol. C, Tables 4.2.6.8 and 6.1.1.4)
;
O O 0.0106 0.0060
;
International Tables for Crystallography
(Vol. C, Tables 4.2.6.8 and 6.1.1.4)
;
P P 0.1023 0.0942
;
International Tables for Crystallography
(Vol. C, Tables 4.2.6.8 and 6.1.1.4)
;
Cl Cl 0.1484 0.1585
;
International Tables for Crystallography
(Vol. C, Tables 4.2.6.8 and 6.1.1.4)
;

loop_
_geom_angle_atom_site_label_1
_geom_angle_atom_site_label_2
_geom_angle_atom_site_label_3
_geom_angle
_geom_angle_site_symmetry_1
_geom_angle_site_symmetry_3
C20 Ir1 C8 83.2(3) . .
C20 Ir1 N1 87.1(3) . .
C8 Ir1 N1 79.7(3) . .
C20 Ir1 N13 79.7(3) . .
C8 Ir1 N13 90.1(3) . .
N1 Ir1 N13 164.2(3) . .
C20 Ir1 P1 87.7(2) . .
C8 Ir1 P1 170.9(2) . .
N1 Ir1 P1 99.2(2) . .
N13 Ir1 P1 88.96(19) . .
C20 Ir1 P2 169.6(2) . .
C8 Ir1 P2 86.6(2) . .
N1 Ir1 P2 92.93(19) . .
N13 Ir1 P2 98.52(19) . .
P1 Ir1 P2 102.53(7) . .
C78 Ir71 C90 81.1(3) . .
C78 Ir71 N71 80.2(3) . .
C90 Ir71 N71 89.3(3) . .
C78 Ir71 N83 89.7(3) . .
C90 Ir71 N83 80.3(3) . .
N71 Ir71 N83 166.5(2) . .
C78 Ir71 P71 88.5(2) . .
C90 Ir71 P71 169.5(2) . .
N71 Ir71 P71 90.30(17) . .
N83 Ir71 P71 98.37(18) . .
C78 Ir71 P72 169.3(2) . .
C90 Ir71 P72 88.3(2) . .
N71 Ir71 P72 98.20(18) . .
N83 Ir71 P72 90.10(18) . .
P71 Ir71 P72 102.19(7) . .
C47 P1 C25 103.2(4) . .
C47 P1 C41 101.5(4) . .
C25 P1 C41 97.8(4) . .
C47 P1 Ir1 110.3(3) . .
C25 P1 Ir1 116.5(3) . .
C41 P1 Ir1 124.6(3) . .
C59 P2 C53 104.4(4) . .
C59 P2 C29 96.6(4) . .
C53 P2 C29 102.1(4) . .
C59 P2 Ir1 112.4(3) . .
C53 P2 Ir1 114.3(3) . .
C29 P2 Ir1 124.2(3) . .
C95 P71 C111 103.5(4) . .
C95 P71 C117 97.1(4) . .
C111 P71 C117 102.3(4) . .
C95 P71 Ir71 115.8(3) . .
C111 P71 Ir71 111.8(3) . .
C117 P71 Ir71 123.7(3) . .
C123 P72 C99 99.1(4) . .
C123 P72 C129 102.1(4) . .
C99 P72 C129 100.6(4) . .
C123 P72 Ir71 110.1(2) . .
C99 P72 Ir71 122.3(3) . .
C129 P72 Ir71 119.2(3) . .
F143 P141 F141 95.9(10) . .
F143 P141 F144 91.1(9) . .
F141 P141 F144 172.8(9) . .
F143 P141 F142 88.4(5) . .
F141 P141 F142 89.1(5) . .
F144 P141 F142 89.5(5) . .
F143 P141 F145 92.1(5) . .
F141 P141 F145 89.7(5) . .
F144 P141 F145 91.7(5) . .
F142 P141 F145 178.7(4) . .
F143 P141 F146 176.5(9) . .
F141 P141 F146 87.6(8) . .
F144 P141 F146 85.4(7) . .
F142 P141 F146 91.9(5) . .
F145 P141 F146 87.7(4) . .
F151 P151 F151 180.0 2_666 .
F151 P151 F152 90.3(3) 2_666 .
F151 P151 F152 89.7(3) . .
F151 P151 F152 89.7(3) 2_666 2_666
F151 P151 F152 90.3(3) . 2_666
F152 P151 F152 180.0 . 2_666
F151 P151 F153 89.4(3) 2_666 .
F151 P151 F153 90.6(3) . .
F152 P151 F153 89.3(3) . .
F152 P151 F153 90.7(3) 2_666 .
F151 P151 F153 90.6(3) 2_666 2_666
F151 P151 F153 89.4(3) . 2_666
F152 P151 F153 90.7(3) . 2_666
F152 P151 F153 89.3(3) 2_666 2_666
F153 P151 F153 180.0 . 2_666
F162 P161 F162 180.0 2_676 .
F162 P161 F163 90.0(3) 2_676 2_676
F162 P161 F163 90.0(3) . 2_676
F162 P161 F163 90.0(3) 2_676 .
F162 P161 F163 90.0(3) . .
F163 P161 F163 180.0(4) 2_676 .
F162 P161 F161 90.2(3) 2_676 .
F162 P161 F161 89.8(3) . .
F163 P161 F161 90.8(3) 2_676 .
F163 P161 F161 89.2(3) . .
F162 P161 F161 89.8(3) 2_676 2_676
F162 P161 F161 90.2(3) . 2_676
F163 P161 F161 89.2(3) 2_676 2_676
F163 P161 F161 90.8(3) . 2_676
F161 P161 F161 180.0(4) . 2_676
C26 O27 C28 117.1(6) . .
C98 O97 C96 117.3(6) . .
C6 N1 C2 117.9(7) . .
C6 N1 Ir1 126.5(6) . .
C2 N1 Ir1 115.1(5) . .
C18 N13 C14 118.0(7) . .
C18 N13 Ir1 126.8(6) . .
C14 N13 Ir1 114.7(5) . .
C76 N71 C72 117.5(6) . .
C76 N71 Ir71 127.1(5) . .
C72 N71 Ir71 114.9(5) . .
C88 N83 C84 118.3(6) . .
C88 N83 Ir71 126.1(5) . .
C84 N83 Ir71 115.5(5) . .
N1 C2 C3 120.7(9) . .
N1 C2 C7 115.5(7) . .
C3 C2 C7 123.7(9) . .
C4 C3 C2 119.3(10) . .
C4 C3 H3 120.3 . .
C2 C3 H3 120.3 . .
C3 C4 C5 119.6(9) . .
C3 C4 H4 120.2 . .
C5 C4 H4 120.2 . .
C4 C5 C6 118.3(10) . .
C4 C5 H5 120.9 . .
C6 C5 H5 120.9 . .
N1 C6 C5 124.2(9) . .
N1 C6 H6 117.9 . .
C5 C6 H6 117.9 . .
C12 C7 C8 121.9(9) . .
C12 C7 C2 124.0(8) . .
C8 C7 C2 114.1(8) . .
C7 C8 C9 115.4(7) . .
C7 C8 Ir1 115.3(6) . .
C9 C8 Ir1 129.2(6) . .
C10 C9 C8 122.0(9) . .
C10 C9 H9 119.0 . .
C8 C9 H9 119.0 . .
C11 C10 C9 120.7(9) . .
C11 C10 H10 119.6 . .
C9 C10 H10 119.6 . .
C12 C11 C10 119.3(9) . .
C12 C11 H11 120.4 . .
C10 C11 H11 120.4 . .
C11 C12 C7 120.7(9) . .
C11 C12 H12 119.6 . .
C7 C12 H12 119.6 . .
N13 C14 C15 121.3(7) . .
N13 C14 C19 115.0(6) . .
C15 C14 C19 123.8(7) . .
C16 C15 C14 119.6(8) . .
C16 C15 H15 120.2 . .
C14 C15 H15 120.2 . .
C17 C16 C15 118.8(8) . .
C17 C16 H16 120.6 . .
C15 C16 H16 120.6 . .
C18 C17 C16 119.6(8) . .
C18 C17 H17 120.2 . .
C16 C17 H17 120.2 . .
N13 C18 C17 122.7(8) . .
N13 C18 H18 118.7 . .
C17 C18 H18 118.7 . .
C24 C19 C20 122.6(7) . .
C24 C19 C14 122.7(7) . .
C20 C19 C14 114.6(7) . .
C19 C20 C21 115.6(7) . .
C19 C20 Ir1 115.0(5) . .
C21 C20 Ir1 129.4(6) . .
C22 C21 C20 120.6(8) . .
C22 C21 H21 119.7 . .
C20 C21 H21 119.7 . .
C21 C22 C23 123.6(8) . .
C21 C22 H22 118.2 . .
C23 C22 H22 118.2 . .
C22 C23 C24 118.1(8) . .
C22 C23 H23 120.9 . .
C24 C23 H23 120.9 . .
C19 C24 C23 119.5(8) . .
C19 C24 H24 120.3 . .
C23 C24 H24 120.3 . .
C26 C25 C38 116.4(8) . .
C26 C25 P1 115.4(6) . .
C38 C25 P1 128.1(6) . .
O27 C26 C35 123.3(7) . .
O27 C26 C25 112.0(7) . .
C35 C26 C25 124.6(8) . .
O27 C28 C33 120.4(8) . .
O27 C28 C29 115.2(7) . .
C33 C28 C29 124.4(8) . .
C28 C29 C30 117.5(8) . .
C28 C29 P2 120.0(6) . .
C30 C29 P2 122.4(7) . .
C31 C30 C29 119.7(9) . .
C31 C30 H30 120.2 . .
C29 C30 H30 120.2 . .
C32 C31 C30 119.8(8) . .
C32 C31 H31 120.1 . .
C30 C31 H31 120.1 . .
C31 C32 C33 123.7(8) . .
C31 C32 H32 118.2 . .
C33 C32 H32 118.2 . .
C28 C33 C32 114.3(8) . .
C28 C33 C34 122.2(7) . .
C32 C33 C34 123.5(7) . .
C35 C34 C39 109.0(8) . .
C35 C34 C40 110.6(9) . .
C39 C34 C40 109.9(9) . .
C35 C34 C33 109.3(7) . .
C39 C34 C33 109.1(9) . .
C40 C34 C33 109.0(8) . .
C26 C35 C36 116.5(8) . .
C26 C35 C34 120.5(8) . .
C36 C35 C34 122.9(8) . .
C37 C36 C35 121.4(8) . .
C37 C36 H36 119.3 . .
C35 C36 H36 119.3 . .
C36 C37 C38 120.8(9) . .
C36 C37 H37 119.6 . .
C38 C37 H37 119.6 . .
C37 C38 C25 120.2(9) . .
C37 C38 H38 119.9 . .
C25 C38 H38 119.9 . .
C34 C39 H39A 109.5 . .
C34 C39 H39B 109.5 . .
H39A C39 H39B 109.5 . .
C34 C39 H39C 109.5 . .
H39A C39 H39C 109.5 . .
H39B C39 H39C 109.5 . .
C34 C40 H40A 109.5 . .
C34 C40 H40B 109.5 . .
H40A C40 H40B 109.5 . .
C34 C40 H40C 109.5 . .
H40A C40 H40C 109.5 . .
H40B C40 H40C 109.5 . .
C42 C41 C46 117.0(9) . .
C42 C41 P1 123.6(7) . .
C46 C41 P1 119.4(7) . .
C41 C42 C43 123.7(11) . .
C41 C42 H42 118.1 . .
C43 C42 H42 118.1 . .
C44 C43 C42 118.2(11) . .
C44 C43 H43 120.9 . .
C42 C43 H43 120.9 . .
C43 C44 C45 120.4(10) . .
C43 C44 H44 119.8 . .
C45 C44 H44 119.8 . .
C46 C45 C44 119.4(11) . .
C46 C45 H45 120.3 . .
C44 C45 H45 120.3 . .
C45 C46 C41 121.2(11) . .
C45 C46 H46 119.4 . .
C41 C46 H46 119.4 . .
C48 C47 C52 119.0(9) . .
C48 C47 P1 120.2(7) . .
C52 C47 P1 120.4(8) . .
C49 C48 C47 122.2(10) . .
C49 C48 H48 118.9 . .
C47 C48 H48 118.9 . .
C48 C49 C50 119.5(12) . .
C48 C49 H49 120.2 . .
C50 C49 H49 120.2 . .
C51 C50 C49 119.8(10) . .
C51 C50 H50 120.1 . .
C49 C50 H50 120.1 . .
C50 C51 C52 121.3(10) . .
C50 C51 H51 119.3 . .
C52 C51 H51 119.3 . .
C47 C52 C51 118.1(11) . .
C47 C52 H52 120.9 . .
C51 C52 H52 120.9 . .
C54 C53 C58 118.8(8) . .
C54 C53 P2 120.5(7) . .
C58 C53 P2 120.6(7) . .
C53 C54 C55 120.4(10) . .
C53 C54 H54 119.8 . .
C55 C54 H54 119.8 . .
C56 C55 C54 120.2(10) . .
C56 C55 H55 119.9 . .
C54 C55 H55 119.9 . .
C55 C56 C57 120.0(9) . .
C55 C56 H56 120.0 . .
C57 C56 H56 120.0 . .
C58 C57 C56 118.9(10) . .
C58 C57 H57 120.6 . .
C56 C57 H57 120.6 . .
C57 C58 C53 121.5(9) . .
C57 C58 H58 119.3 . .
C53 C58 H58 119.3 . .
C64 C59 C60 117.0(8) . .
C64 C59 P2 126.0(7) . .
C60 C59 P2 117.0(7) . .
C61 C60 C59 121.3(9) . .
C61 C60 H60 119.4 . .
C59 C60 H60 119.4 . .
C62 C61 C60 120.7(10) . .
C62 C61 H61 119.7 . .
C60 C61 H61 119.7 . .
C63 C62 C61 118.8(10) . .
C63 C62 H62 120.6 . .
C61 C62 H62 120.6 . .
C62 C63 C64 121.0(10) . .
C62 C63 H63 119.5 . .
C64 C63 H63 119.5 . .
C59 C64 C63 121.2(10) . .
C59 C64 H64 119.4 . .
C63 C64 H64 119.4 . .
N71 C72 C73 120.1(7) . .
N71 C72 C77 114.6(7) . .
C73 C72 C77 125.3(7) . .
C74 C73 C72 120.4(8) . .
C74 C73 H73 119.8 . .
C72 C73 H73 119.8 . .
C75 C74 C73 119.1(8) . .
C75 C74 H74 120.5 . .
C73 C74 H74 120.5 . .
C76 C75 C74 118.9(8) . .
C76 C75 H75 120.5 . .
C74 C75 H75 120.5 . .
N71 C76 C75 124.0(8) . .
N71 C76 H76 118.0 . .
C75 C76 H76 118.0 . .
C82 C77 C78 120.3(8) . .
C82 C77 C72 123.1(7) . .
C78 C77 C72 116.5(7) . .
C79 C78 C77 118.3(7) . .
C79 C78 Ir71 128.5(6) . .
C77 C78 Ir71 113.2(6) . .
C80 C79 C78 121.6(8) . .
C80 C79 H79 119.2 . .
C78 C79 H79 119.2 . .
C79 C80 C81 121.4(8) . .
C79 C80 H80 119.3 . .
C81 C80 H80 119.3 . .
C80 C81 C82 118.5(8) . .
C80 C81 H81 120.8 . .
C82 C81 H81 120.8 . .
C77 C82 C81 119.8(8) . .
C77 C82 H82 120.1 . .
C81 C82 H82 120.1 . .
N83 C84 C85 120.1(7) . .
N83 C84 C89 114.6(6) . .
C85 C84 C89 125.3(7) . .
C86 C85 C84 120.6(8) . .
C86 C85 H85 119.7 . .
C84 C85 H85 119.7 . .
C85 C86 C87 119.8(7) . .
C85 C86 H86 120.1 . .
C87 C86 H86 120.1 . .
C86 C87 C88 117.6(8) . .
C86 C87 H87 121.2 . .
C88 C87 H87 121.2 . .
N83 C88 C87 123.4(7) . .
N83 C88 H88 118.3 . .
C87 C88 H88 118.3 . .
C94 C89 C90 120.2(7) . .
C94 C89 C84 123.3(7) . .
C90 C89 C84 116.4(7) . .
C91 C90 C89 117.5(7) . .
C91 C90 Ir71 129.2(6) . .
C89 C90 Ir71 113.2(5) . .
C90 C91 C92 122.2(8) . .
C90 C91 H91 118.9 . .
C92 C91 H91 118.9 . .
C93 C92 C91 120.5(8) . .
C93 C92 H92 119.8 . .
C91 C92 H92 119.8 . .
C94 C93 C92 119.6(8) . .
C94 C93 H93 120.2 . .
C92 C93 H93 120.2 . .
C93 C94 C89 120.0(8) . .
C93 C94 H94 120.0 . .
C89 C94 H94 120.0 . .
C96 C95 C108 116.6(7) . .
C96 C95 P71 115.8(6) . .
C108 C95 P71 127.5(7) . .
C95 C96 C105 126.2(8) . .
C95 C96 O97 112.9(7) . .
C105 C96 O97 120.8(8) . .
O97 C98 C103 123.7(7) . .
O97 C98 C99 114.7(7) . .
C103 C98 C99 121.5(8) . .
C100 C99 C98 117.8(7) . .
C100 C99 P72 122.8(6) . .
C98 C99 P72 119.4(6) . .
C101 C100 C99 120.4(8) . .
C101 C100 H100 119.8 . .
C99 C100 H100 119.8 . .
C100 C101 C102 120.6(9) . .
C100 C101 H101 119.7 . .
C102 C101 H101 119.7 . .
C103 C102 C101 120.2(8) . .
C103 C102 H102 119.9 . .
C101 C102 H102 119.9 . .
C102 C103 C98 119.0(8) . .
C102 C103 C104 122.2(7) . .
C98 C103 C104 118.7(8) . .
C105 C104 C103 110.6(6) . .
C105 C104 C109 109.2(7) . .
C103 C104 C109 109.6(8) . .
C105 C104 C110 108.2(8) . .
C103 C104 C110 109.9(7) . .
C109 C104 C110 109.4(8) . .
C96 C105 C106 115.1(8) . .
C96 C105 C104 121.2(7) . .
C106 C105 C104 123.6(7) . .
C107 C106 C105 120.7(8) . .
C107 C106 H106 119.6 . .
C105 C106 H106 119.6 . .
C108 C107 C106 121.9(9) . .
C108 C107 H107 119.0 . .
C106 C107 H107 119.0 . .
C107 C108 C95 119.5(9) . .
C107 C108 H108 120.3 . .
C95 C108 H108 120.3 . .
C104 C109 H10A 109.5 . .
C104 C109 H10B 109.5 . .
H10A C109 H10B 109.5 . .
C104 C109 H10C 109.5 . .
H10A C109 H10C 109.5 . .
H10B C109 H10C 109.5 . .
C104 C110 H11A 109.5 . .
C104 C110 H11B 109.5 . .
H11A C110 H11B 109.5 . .
C104 C110 H11C 109.5 . .
H11A C110 H11C 109.5 . .
H11B C110 H11C 109.5 . .
C112 C111 C116 119.2(8) . .
C112 C111 P71 120.1(7) . .
C116 C111 P71 120.1(6) . .
C111 C112 C113 121.1(9) . .
C111 C112 H112 119.5 . .
C113 C112 H112 119.5 . .
C112 C113 C114 119.6(9) . .
C112 C113 H113 120.2 . .
C114 C113 H113 120.2 . .
C115 C114 C113 120.3(9) . .
C115 C114 H114 119.8 . .
C113 C114 H114 119.8 . .
C116 C115 C114 119.5(9) . .
C116 C115 H115 120.3 . .
C114 C115 H115 120.3 . .
C115 C116 C111 120.4(8) . .
C115 C116 H116 119.8 . .
C111 C116 H116 119.8 . .
C122 C117 C118 119.7(8) . .
C122 C117 P71 121.4(6) . .
C118 C117 P71 118.8(6) . .
C119 C118 C117 118.0(8) . .
C119 C118 H118 121.0 . .
C117 C118 H118 121.0 . .
C120 C119 C118 121.5(9) . .
C120 C119 H119 119.3 . .
C118 C119 H119 119.3 . .
C121 C120 C119 119.6(9) . .
C121 C120 H120 120.2 . .
C119 C120 H120 120.2 . .
C120 C121 C122 121.1(9) . .
C120 C121 H121 119.4 . .
C122 C121 H121 119.4 . .
C121 C122 C117 120.0(8) . .
C121 C122 H122 120.0 . .
C117 C122 H122 120.0 . .
C124 C123 C128 117.2(8) . .
C124 C123 P72 123.3(7) . .
C128 C123 P72 119.4(6) . .
C125 C124 C123 120.4(9) . .
C125 C124 H124 119.8 . .
C123 C124 H124 119.8 . .
C126 C125 C124 122.0(10) . .
C126 C125 H125 119.0 . .
C124 C125 H125 119.0 . .
C125 C126 C127 118.7(9) . .
C125 C126 H126 120.7 . .
C127 C126 H126 120.7 . .
C126 C127 C128 120.5(9) . .
C126 C127 H127 119.8 . .
C128 C127 H127 119.8 . .
C127 C128 C123 121.2(8) . .
C127 C128 H128 119.4 . .
C123 C128 H128 119.4 . .
C130 C129 C134 119.1(7) . .
C130 C129 P72 120.5(6) . .
C134 C129 P72 120.4(6) . .
C129 C130 C131 120.0(8) . .
C129 C130 H130 120.0 . .
C131 C130 H130 120.0 . .
C132 C131 C130 121.0(8) . .
C132 C131 H131 119.5 . .
C130 C131 H131 119.5 . .
C131 C132 C133 118.2(8) . .
C131 C132 H132 120.9 . .
C133 C132 H132 120.9 . .
C134 C133 C132 121.2(9) . .
C134 C133 H133 119.4 . .
C132 C133 H133 119.4 . .
C133 C134 C129 120.5(8) . .
C133 C134 H134 119.7 . .
C129 C134 H134 119.7 . .
Cl17 C161 Cl16 114.0(13) . .
Cl17 C161 H16A 108.8 . .
Cl16 C161 H16A 108.8 . .
Cl17 C161 H16B 108.8 . .
Cl16 C161 H16B 108.8 . .
H16A C161 H16B 107.6 . .

loop_
_geom_bond_atom_site_label_1
_geom_bond_atom_site_label_2
_geom_bond_distance
_geom_bond_site_symmetry_2
Ir1 C20 2.041(8) .
Ir1 C8 2.042(7) .
Ir1 N1 2.079(6) .
Ir1 N13 2.084(6) .
Ir1 P1 2.482(2) .
Ir1 P2 2.523(2) .
Ir71 C78 2.051(7) .
Ir71 C90 2.063(7) .
Ir71 N71 2.074(6) .
Ir71 N83 2.077(6) .
Ir71 P71 2.483(2) .
Ir71 P72 2.537(2) .
Cl16 C161 1.741(16) .
Cl17 C161 1.66(2) .
P1 C47 1.828(9) .
P1 C25 1.844(8) .
P1 C41 1.853(9) .
P2 C59 1.841(9) .
P2 C53 1.847(9) .
P2 C29 1.869(8) .
P71 C95 1.836(8) .
P71 C111 1.855(9) .
P71 C117 1.856(8) .
P72 C123 1.841(8) .
P72 C99 1.845(8) .
P72 C129 1.860(8) .
P141 F143 1.510(9) .
P141 F141 1.519(9) .
P141 F144 1.535(9) .
P141 F142 1.572(7) .
P141 F145 1.582(6) .
P141 F146 1.590(9) .
P151 F151 1.588(5) 2_666
P151 F151 1.588(5) .
P151 F152 1.589(5) .
P151 F152 1.589(5) 2_666
P151 F153 1.606(5) .
P151 F153 1.606(5) 2_666
P161 F162 1.591(6) 2_676
P161 F162 1.591(6) .
P161 F163 1.592(5) 2_676
P161 F163 1.593(5) .
P161 F161 1.596(5) .
P161 F161 1.596(5) 2_676
O27 C26 1.374(10) .
O27 C28 1.378(9) .
O97 C98 1.339(10) .
O97 C96 1.395(9) .
N1 C6 1.331(11) .
N1 C2 1.359(11) .
N13 C18 1.349(10) .
N13 C14 1.361(10) .
N71 C76 1.352(10) .
N71 C72 1.376(10) .
N83 C88 1.339(10) .
N83 C84 1.374(10) .
C2 C3 1.426(12) .
C2 C7 1.477(13) .
C3 C4 1.365(15) .
C3 H3 0.9500 .
C4 C5 1.381(16) .
C4 H4 0.9500 .
C5 C6 1.383(12) .
C5 H5 0.9500 .
C6 H6 0.9500 .
C7 C12 1.400(13) .
C7 C8 1.407(12) .
C8 C9 1.409(12) .
C9 C10 1.387(13) .
C9 H9 0.9500 .
C10 C11 1.380(14) .
C10 H10 0.9500 .
C11 C12 1.358(15) .
C11 H11 0.9500 .
C12 H12 0.9500 .
C14 C15 1.387(11) .
C14 C19 1.480(11) .
C15 C16 1.384(12) .
C15 H15 0.9500 .
C16 C17 1.371(13) .
C16 H16 0.9500 .
C17 C18 1.370(12) .
C17 H17 0.9500 .
C18 H18 0.9500 .
C19 C24 1.384(11) .
C19 C20 1.406(11) .
C20 C21 1.420(11) .
C21 C22 1.345(12) .
C21 H21 0.9500 .
C22 C23 1.369(12) .
C22 H22 0.9500 .
C23 C24 1.387(12) .
C23 H23 0.9500 .
C24 H24 0.9500 .
C25 C26 1.396(11) .
C25 C38 1.408(12) .
C26 C35 1.380(11) .
C28 C33 1.387(11) .
C28 C29 1.391(12) .
C29 C30 1.394(11) .
C30 C31 1.386(13) .
C30 H30 0.9500 .
C31 C32 1.361(13) .
C31 H31 0.9500 .
C32 C33 1.395(12) .
C32 H32 0.9500 .
C33 C34 1.537(13) .
C34 C35 1.517(12) .
C34 C39 1.528(15) .
C34 C40 1.534(14) .
C35 C36 1.388(13) .
C36 C37 1.375(14) .
C36 H36 0.9500 .
C37 C38 1.380(13) .
C37 H37 0.9500 .
C38 H38 0.9500 .
C39 H39A 0.9800 .
C39 H39B 0.9800 .
C39 H39C 0.9800 .
C40 H40A 0.9800 .
C40 H40B 0.9800 .
C40 H40C 0.9800 .
C41 C42 1.369(13) .
C41 C46 1.401(13) .
C42 C43 1.377(14) .
C42 H42 0.9500 .
C43 C44 1.375(17) .
C43 H43 0.9500 .
C44 C45 1.401(17) .
C44 H44 0.9500 .
C45 C46 1.372(14) .
C45 H45 0.9500 .
C46 H46 0.9500 .
C47 C48 1.384(13) .
C47 C52 1.385(13) .
C48 C49 1.369(13) .
C48 H48 0.9500 .
C49 C50 1.378(16) .
C49 H49 0.9500 .
C50 C51 1.359(17) .
C50 H50 0.9500 .
C51 C52 1.425(15) .
C51 H51 0.9500 .
C52 H52 0.9500 .
C53 C54 1.386(13) .
C53 C58 1.394(13) .
C54 C55 1.396(13) .
C54 H54 0.9500 .
C55 C56 1.378(16) .
C55 H55 0.9500 .
C56 C57 1.403(16) .
C56 H56 0.9500 .
C57 C58 1.386(13) .
C57 H57 0.9500 .
C58 H58 0.9500 .
C59 C64 1.380(12) .
C59 C60 1.406(12) .
C60 C61 1.376(13) .
C60 H60 0.9500 .
C61 C62 1.372(15) .
C61 H61 0.9500 .
C62 C63 1.371(16) .
C62 H62 0.9500 .
C63 C64 1.385(14) .
C63 H63 0.9500 .
C64 H64 0.9500 .
C72 C73 1.394(11) .
C72 C77 1.452(11) .
C73 C74 1.375(13) .
C73 H73 0.9500 .
C74 C75 1.374(12) .
C74 H74 0.9500 .
C75 C76 1.359(11) .
C75 H75 0.9500 .
C76 H76 0.9500 .
C77 C82 1.398(11) .
C77 C78 1.417(11) .
C78 C79 1.381(11) .
C79 C80 1.359(12) .
C79 H79 0.9500 .
C80 C81 1.399(13) .
C80 H80 0.9500 .
C81 C82 1.404(13) .
C81 H81 0.9500 .
C82 H82 0.9500 .
C84 C85 1.383(11) .
C84 C89 1.466(11) .
C85 C86 1.369(12) .
C85 H85 0.9500 .
C86 C87 1.379(12) .
C86 H86 0.9500 .
C87 C88 1.394(11) .
C87 H87 0.9500 .
C88 H88 0.9500 .
C89 C94 1.409(11) .
C89 C90 1.418(11) .
C90 C91 1.362(11) .
C91 C92 1.385(12) .
C91 H91 0.9500 .
C92 C93 1.377(13) .
C92 H92 0.9500 .
C93 C94 1.373(13) .
C93 H93 0.9500 .
C94 H94 0.9500 .
C95 C96 1.379(12) .
C95 C108 1.409(11) .
C96 C105 1.392(11) .
C98 C103 1.407(11) .
C98 C99 1.418(11) .
C99 C100 1.412(12) .
C100 C101 1.388(12) .
C100 H100 0.9500 .
C101 C102 1.410(13) .
C101 H101 0.9500 .
C102 C103 1.384(13) .
C102 H102 0.9500 .
C103 C104 1.529(12) .
C104 C105 1.528(13) .
C104 C109 1.540(12) .
C104 C110 1.543(13) .
C105 C106 1.409(12) .
C106 C107 1.383(14) .
C106 H106 0.9500 .
C107 C108 1.383(13) .
C107 H107 0.9500 .
C108 H108 0.9500 .
C109 H10A 0.9800 .
C109 H10B 0.9800 .
C109 H10C 0.9800 .
C110 H11A 0.9800 .
C110 H11B 0.9800 .
C110 H11C 0.9800 .
C111 C112 1.378(11) .
C111 C116 1.404(12) .
C112 C113 1.379(13) .
C112 H112 0.9500 .
C113 C114 1.396(15) .
C113 H113 0.9500 .
C114 C115 1.387(14) .
C114 H114 0.9500 .
C115 C116 1.386(12) .
C115 H115 0.9500 .
C116 H116 0.9500 .
C117 C122 1.395(12) .
C117 C118 1.414(12) .
C118 C119 1.396(13) .
C118 H118 0.9500 .
C119 C120 1.376(14) .
C119 H119 0.9500 .
C120 C121 1.372(13) .
C120 H120 0.9500 .
C121 C122 1.373(12) .
C121 H121 0.9500 .
C122 H122 0.9500 .
C123 C124 1.383(12) .
C123 C128 1.394(12) .
C124 C125 1.380(14) .
C124 H124 0.9500 .
C125 C126 1.361(15) .
C125 H125 0.9500 .
C126 C127 1.363(13) .
C126 H126 0.9500 .
C127 C128 1.386(13) .
C127 H127 0.9500 .
C128 H128 0.9500 .
C129 C130 1.374(11) .
C129 C134 1.390(11) .
C130 C131 1.386(11) .
C130 H130 0.9500 .
C131 C132 1.379(13) .
C131 H131 0.9500 .
C132 C133 1.386(13) .
C132 H132 0.9500 .
C133 C134 1.361(12) .
C133 H133 0.9500 .
C134 H134 0.9500 .
C161 H16A 0.9900 .
C161 H16B 0.9900 .

loop_
_geom_torsion_atom_site_label_1
_geom_torsion_atom_site_label_2
_geom_torsion_atom_site_label_3
_geom_torsion_atom_site_label_4
_geom_torsion
C6 N1 C2 C3 -1.4(12)
Ir1 N1 C2 C3 170.9(6)
C6 N1 C2 C7 -178.6(7)
Ir1 N1 C2 C7 -6.3(9)
N1 C2 C3 C4 1.0(13)
C7 C2 C3 C4 178.0(9)
C2 C3 C4 C5 -0.9(15)
C3 C4 C5 C6 1.2(15)
C2 N1 C6 C5 1.8(13)
Ir1 N1 C6 C5 -169.5(7)
C4 C5 C6 N1 -1.7(15)
N1 C2 C7 C12 -176.1(8)
C3 C2 C7 C12 6.8(13)
N1 C2 C7 C8 4.8(10)
C3 C2 C7 C8 -172.3(8)
C12 C7 C8 C9 -3.5(12)
C2 C7 C8 C9 175.7(7)
C12 C7 C8 Ir1 179.9(6)
C2 C7 C8 Ir1 -1.0(9)
C7 C8 C9 C10 2.4(12)
Ir1 C8 C9 C10 178.4(7)
C8 C9 C10 C11 0.2(14)
C9 C10 C11 C12 -1.8(14)
C10 C11 C12 C7 0.7(14)
C8 C7 C12 C11 2.0(13)
C2 C7 C12 C11 -177.0(8)
C18 N13 C14 C15 -2.0(11)
Ir1 N13 C14 C15 170.5(6)
C18 N13 C14 C19 176.7(7)
Ir1 N13 C14 C19 -10.9(8)
N13 C14 C15 C16 1.8(12)
C19 C14 C15 C16 -176.8(8)
C14 C15 C16 C17 0.3(13)
C15 C16 C17 C18 -2.1(14)
C14 N13 C18 C17 0.2(12)
Ir1 N13 C18 C17 -171.3(7)
C16 C17 C18 N13 1.9(14)
N13 C14 C19 C24 -170.5(7)
C15 C14 C19 C24 8.2(12)
N13 C14 C19 C20 5.8(10)
C15 C14 C19 C20 -175.6(8)
C24 C19 C20 C21 -1.7(12)
C14 C19 C20 C21 -178.0(7)
C24 C19 C20 Ir1 178.5(6)
C14 C19 C20 Ir1 2.2(9)
C19 C20 C21 C22 1.7(12)
Ir1 C20 C21 C22 -178.5(7)
C20 C21 C22 C23 -0.4(14)
C21 C22 C23 C24 -1.0(14)
C20 C19 C24 C23 0.4(13)
C14 C19 C24 C23 176.3(8)
C22 C23 C24 C19 1.0(13)
C47 P1 C25 C26 179.8(6)
C41 P1 C25 C26 -76.4(7)
Ir1 P1 C25 C26 58.8(7)
C47 P1 C25 C38 -3.6(9)
C41 P1 C25 C38 100.2(8)
Ir1 P1 C25 C38 -124.7(7)
C28 O27 C26 C35 23.6(12)
C28 O27 C26 C25 -159.7(7)
C38 C25 C26 O27 -175.4(7)
P1 C25 C26 O27 1.6(10)
C38 C25 C26 C35 1.2(13)
P1 C25 C26 C35 178.2(7)
C26 O27 C28 C33 -27.2(11)
C26 O27 C28 C29 151.6(7)
O27 C28 C29 C30 171.4(7)
C33 C28 C29 C30 -9.9(13)
O27 C28 C29 P2 -12.6(10)
C33 C28 C29 P2 166.1(7)
C59 P2 C29 C28 -147.4(7)
C53 P2 C29 C28 106.3(7)
Ir1 P2 C29 C28 -24.6(8)
C59 P2 C29 C30 28.4(8)
C53 P2 C29 C30 -77.9(8)
Ir1 P2 C29 C30 151.2(6)
C28 C29 C30 C31 3.9(13)
P2 C29 C30 C31 -172.0(7)
C29 C30 C31 C32 2.6(14)
C30 C31 C32 C33 -4.0(15)
O27 C28 C33 C32 -172.9(8)
C29 C28 C33 C32 8.5(13)
O27 C28 C33 C34 8.0(13)
C29 C28 C33 C34 -170.7(8)
C31 C32 C33 C28 -1.3(14)
C31 C32 C33 C34 177.8(9)
C28 C33 C34 C35 13.6(12)
C32 C33 C34 C35 -165.5(9)
C28 C33 C34 C39 -105.5(10)
C32 C33 C34 C39 75.4(11)
C28 C33 C34 C40 134.6(10)
C32 C33 C34 C40 -44.5(13)
O27 C26 C35 C36 176.5(8)
C25 C26 C35 C36 0.3(13)
O27 C26 C35 C34 -0.1(13)
C25 C26 C35 C34 -176.3(8)
C39 C34 C35 C26 101.8(11)
C40 C34 C35 C26 -137.3(9)
C33 C34 C35 C26 -17.3(12)
C39 C34 C35 C36 -74.5(12)
C40 C34 C35 C36 46.4(13)
C33 C34 C35 C36 166.3(9)
C26 C35 C36 C37 -2.8(14)
C34 C35 C36 C37 173.7(9)
C35 C36 C37 C38 3.8(16)
C36 C37 C38 C25 -2.2(15)
C26 C25 C38 C37 -0.3(13)
P1 C25 C38 C37 -176.8(8)
C47 P1 C41 C42 -132.4(8)
C25 P1 C41 C42 122.3(7)
Ir1 P1 C41 C42 -7.6(9)
C47 P1 C41 C46 49.6(7)
C25 P1 C41 C46 -55.7(7)
Ir1 P1 C41 C46 174.4(5)
C46 C41 C42 C43 -2.7(13)
P1 C41 C42 C43 179.2(7)
C41 C42 C43 C44 1.1(15)
C42 C43 C44 C45 0.7(15)
C43 C44 C45 C46 -0.8(15)
C44 C45 C46 C41 -0.9(14)
C42 C41 C46 C45 2.6(13)
P1 C41 C46 C45 -179.3(7)
C25 P1 C47 C48 -48.7(8)
C41 P1 C47 C48 -149.6(8)
Ir1 P1 C47 C48 76.5(8)
C25 P1 C47 C52 138.7(8)
C41 P1 C47 C52 37.8(9)
Ir1 P1 C47 C52 -96.1(8)
C52 C47 C48 C49 -0.6(14)
P1 C47 C48 C49 -173.3(8)
C47 C48 C49 C50 1.9(16)
C48 C49 C50 C51 -1.8(17)
C49 C50 C51 C52 0.6(18)
C48 C47 C52 C51 -0.6(14)
P1 C47 C52 C51 172.1(8)
C50 C51 C52 C47 0.6(16)
C59 P2 C53 C54 65.7(8)
C29 P2 C53 C54 165.8(7)
Ir1 P2 C53 C54 -57.5(8)
C59 P2 C53 C58 -119.2(8)
C29 P2 C53 C58 -19.0(8)
Ir1 P2 C53 C58 117.6(7)
C58 C53 C54 C55 2.5(14)
P2 C53 C54 C55 177.8(8)
C53 C54 C55 C56 -3.9(16)
C54 C55 C56 C57 4.0(17)
C55 C56 C57 C58 -2.8(17)
C56 C57 C58 C53 1.5(16)
C54 C53 C58 C57 -1.4(14)
P2 C53 C58 C57 -176.6(8)
C53 P2 C59 C64 -20.8(9)
C29 P2 C59 C64 -125.1(9)
Ir1 P2 C59 C64 103.7(8)
C53 P2 C59 C60 159.2(7)
C29 P2 C59 C60 54.9(7)
Ir1 P2 C59 C60 -76.3(7)
C64 C59 C60 C61 1.9(14)
P2 C59 C60 C61 -178.2(8)
C59 C60 C61 C62 -1.7(16)
C60 C61 C62 C63 -0.1(18)
C61 C62 C63 C64 1.6(19)
C60 C59 C64 C63 -0.4(15)
P2 C59 C64 C63 179.6(9)
C62 C63 C64 C59 -1.3(18)
C76 N71 C72 C73 -0.2(11)
Ir71 N71 C72 C73 -172.5(6)
C76 N71 C72 C77 180.0(7)
Ir71 N71 C72 C77 7.7(8)
N71 C72 C73 C74 0.6(12)
C77 C72 C73 C74 -179.6(8)
C72 C73 C74 C75 -0.8(13)
C73 C74 C75 C76 0.5(14)
C72 N71 C76 C75 -0.1(12)
Ir71 N71 C76 C75 171.2(7)
C74 C75 C76 N71 -0.1(13)
N71 C72 C77 C82 176.2(8)
C73 C72 C77 C82 -3.6(13)
N71 C72 C77 C78 -2.5(10)
C73 C72 C77 C78 177.7(8)
C82 C77 C78 C79 -0.1(12)
C72 C77 C78 C79 178.6(7)
C82 C77 C78 Ir71 177.4(6)
C72 C77 C78 Ir71 -3.9(9)
C77 C78 C79 C80 -0.7(12)
Ir71 C78 C79 C80 -177.8(6)
C78 C79 C80 C81 0.1(14)
C79 C80 C81 C82 1.3(14)
C78 C77 C82 C81 1.5(13)
C72 C77 C82 C81 -177.1(8)
C80 C81 C82 C77 -2.1(14)
C88 N83 C84 C85 -4.4(11)
Ir71 N83 C84 C85 179.9(6)
C88 N83 C84 C89 174.9(7)
Ir71 N83 C84 C89 -0.8(8)
N83 C84 C85 C86 1.1(12)
C89 C84 C85 C86 -178.1(8)
C84 C85 C86 C87 1.8(13)
C85 C86 C87 C88 -1.2(12)
C84 N83 C88 C87 5.1(11)
Ir71 N83 C88 C87 -179.7(6)
C86 C87 C88 N83 -2.3(12)
N83 C84 C89 C94 -177.4(8)
C85 C84 C89 C94 1.8(13)
N83 C84 C89 C90 0.9(10)
C85 C84 C89 C90 -179.9(8)
C94 C89 C90 C91 0.2(12)
C84 C89 C90 C91 -178.2(7)
C94 C89 C90 Ir71 177.8(6)
C84 C89 C90 Ir71 -0.5(9)
C89 C90 C91 C92 1.0(12)
Ir71 C90 C91 C92 -176.2(7)
C90 C91 C92 C93 -1.9(14)
C91 C92 C93 C94 1.5(15)
C92 C93 C94 C89 -0.4(15)
C90 C89 C94 C93 -0.5(13)
C84 C89 C94 C93 177.8(8)
C111 P71 C95 C96 179.2(6)
C117 P71 C95 C96 74.7(7)
Ir71 P71 C95 C96 -58.2(7)
C111 P71 C95 C108 3.9(9)
C117 P71 C95 C108 -100.6(8)
Ir71 P71 C95 C108 126.6(7)
C108 C95 C96 C105 -0.9(13)
P71 C95 C96 C105 -176.7(7)
C108 C95 C96 O97 175.1(7)
P71 C95 C96 O97 -0.7(9)
C98 O97 C96 C95 159.6(7)
C98 O97 C96 C105 -24.2(11)
C96 O97 C98 C103 28.8(11)
C96 O97 C98 C99 -152.4(7)
O97 C98 C99 C100 -172.5(7)
C103 C98 C99 C100 6.2(12)
O97 C98 C99 P72 9.9(9)
C103 C98 C99 P72 -171.4(6)
C123 P72 C99 C100 -26.4(8)
C129 P72 C99 C100 77.8(7)
Ir71 P72 C99 C100 -147.3(6)
C123 P72 C99 C98 151.1(6)
C129 P72 C99 C98 -104.7(7)
Ir71 P72 C99 C98 30.2(7)
C98 C99 C100 C101 -1.7(12)
P72 C99 C100 C101 175.9(7)
C99 C100 C101 C102 -4.0(14)
C100 C101 C102 C103 5.4(15)
C101 C102 C103 C98 -0.9(13)
C101 C102 C103 C104 -178.3(8)
O97 C98 C103 C102 173.7(8)
C99 C98 C103 C102 -5.0(12)
O97 C98 C103 C104 -8.8(12)
C99 C98 C103 C104 172.5(7)
C102 C103 C104 C105 163.7(8)
C98 C103 C104 C105 -13.7(11)
C102 C103 C104 C109 43.2(11)
C98 C103 C104 C109 -134.2(8)
C102 C103 C104 C110 -77.0(11)
C98 C103 C104 C110 105.6(9)
C95 C96 C105 C106 -0.2(13)
O97 C96 C105 C106 -175.9(8)
C95 C96 C105 C104 176.1(8)
O97 C96 C105 C104 0.4(12)
C103 C104 C105 C96 17.6(11)
C109 C104 C105 C96 138.3(9)
C110 C104 C105 C96 -102.8(9)
C103 C104 C105 C106 -166.5(8)
C109 C104 C105 C106 -45.8(11)
C110 C104 C105 C106 73.2(11)
C96 C105 C106 C107 0.3(14)
C104 C105 C106 C107 -175.9(9)
C105 C106 C107 C108 0.8(16)
C106 C107 C108 C95 -1.9(16)
C96 C95 C108 C107 1.9(13)
P71 C95 C108 C107 177.1(8)
C95 P71 C111 C112 55.9(7)
C117 P71 C111 C112 156.4(7)
Ir71 P71 C111 C112 -69.4(7)
C95 P71 C111 C116 -133.5(7)
C117 P71 C111 C116 -33.0(7)
Ir71 P71 C111 C116 101.2(6)
C116 C111 C112 C113 1.9(12)
P71 C111 C112 C113 172.6(6)
C111 C112 C113 C114 -1.7(13)
C112 C113 C114 C115 1.2(14)
C113 C114 C115 C116 -0.9(15)
C114 C115 C116 C111 1.1(13)
C112 C111 C116 C115 -1.6(12)
P71 C111 C116 C115 -172.3(7)
C95 P71 C117 C122 -119.7(7)
C111 P71 C117 C122 134.8(7)
Ir71 P71 C117 C122 7.9(8)
C95 P71 C117 C118 57.5(7)
C111 P71 C117 C118 -48.0(7)
Ir71 P71 C117 C118 -175.0(5)
C122 C117 C118 C119 -1.7(13)
P71 C117 C118 C119 -178.9(7)
C117 C118 C119 C120 3.7(14)
C118 C119 C120 C121 -2.6(15)
C119 C120 C121 C122 -0.6(15)
C120 C121 C122 C117 2.5(14)
C118 C117 C122 C121 -1.3(13)
P71 C117 C122 C121 175.8(7)
C99 P72 C123 C124 128.9(8)
C129 P72 C123 C124 25.8(9)
Ir71 P72 C123 C124 -101.7(8)
C99 P72 C123 C128 -54.1(7)
C129 P72 C123 C128 -157.1(7)
Ir71 P72 C123 C128 75.3(7)
C128 C123 C124 C125 0.0(16)
P72 C123 C124 C125 177.2(10)
C123 C124 C125 C126 0(2)
C124 C125 C126 C127 1(2)
C125 C126 C127 C128 -0.6(18)
C126 C127 C128 C123 0.3(16)
C124 C123 C128 C127 0.0(14)
P72 C123 C128 C127 -177.2(8)
C123 P72 C129 C130 -72.6(7)
C99 P72 C129 C130 -174.4(7)
Ir71 P72 C129 C130 48.9(7)
C123 P72 C129 C134 108.6(7)
C99 P72 C129 C134 6.8(7)
Ir71 P72 C129 C134 -129.9(6)
C134 C129 C130 C131 -0.9(12)
P72 C129 C130 C131 -179.8(6)
C129 C130 C131 C132 0.1(13)
C130 C131 C132 C133 0.9(14)
C131 C132 C133 C134 -1.0(14)
C132 C133 C134 C129 0.2(14)
C130 C129 C134 C133 0.8(13)
P72 C129 C134 C133 179.6(7)
